data_4519311
loop_
_publ_author_name
'Oh, In Seok'
'Seo, Ye Ji'
'Hyun, Ji Young'
'Lim, Hwan Jung'
'Lee, Duck-Hyung'
'Park, Seong Jun'

_publ_section_title
;
 Acid-Catalyzed Hydrolysis and Intramolecular Cyclization of
 <i>N</i>-Cyano Sulfoximines for the Synthesis of Thiadiazine 1-Oxides.
;
_journal_issue 2
_journal_name_full 'ACS omega'
_journal_page_first 2160
_journal_page_last 2169
_journal_paper_doi 10.1021/acsomega.1c05570
_journal_volume 7
_journal_year 2022
_chemical_formula_sum 'C15 H15 N3 O3 S'
_chemical_formula_weight 317.36
_space_group_IT_number 2
_space_group_name_Hall '-P 1'
_space_group_name_H-M_alt 'P -1'
_symmetry_cell_setting triclinic
_symmetry_space_group_name_H-M 'P -1'
_atom_sites_solution_hydrogens geom
_atom_sites_solution_primary direct
_atom_sites_solution_secondary difmap
_audit_creation_method SHELXL-97
_cell_angle_alpha 75.4990(10)
_cell_angle_beta 83.0080(10)
_cell_angle_gamma 67.8340(10)
_cell_formula_units_Z 2
_cell_length_a 8.6805(2)
_cell_length_b 9.2760(2)
_cell_length_c 10.4682(2)
_cell_measurement_reflns_used 3946
_cell_measurement_temperature 296(1)
_cell_measurement_theta_max 24.87
_cell_measurement_theta_min 2.43
_cell_volume 755.39(3)
_computing_cell_refinement 'Bruker SAINT'
_computing_data_collection 'Bruker APEX2'
_computing_data_reduction 'Bruker SAINT'
_computing_molecular_graphics 'Bruker SHELXTL'
_computing_publication_material 'Bruker SHELXTL'
_computing_structure_refinement 'SHELXL-97 (Sheldrick, 2008)'
_computing_structure_solution 'SHELXS-97 (Sheldrick, 2008)'
_diffrn_ambient_temperature 296(1)
_diffrn_measured_fraction_theta_full 0.988
_diffrn_measured_fraction_theta_max 0.988
_diffrn_measurement_device_type 'Bruker APEX-II CCD'
_diffrn_measurement_method '\f and \w scans'
_diffrn_radiation_monochromator graphite
_diffrn_radiation_source 'fine-focus sealed tube'
_diffrn_radiation_type MoK\a
_diffrn_radiation_wavelength 0.71073
_diffrn_reflns_av_R_equivalents 0.0000
_diffrn_reflns_av_sigmaI/netI 0.0263
_diffrn_reflns_limit_h_max 11
_diffrn_reflns_limit_h_min -11
_diffrn_reflns_limit_k_max 12
_diffrn_reflns_limit_k_min -11
_diffrn_reflns_limit_l_max 13
_diffrn_reflns_limit_l_min 0
_diffrn_reflns_number 3744
_diffrn_reflns_theta_full 28.39
_diffrn_reflns_theta_max 28.39
_diffrn_reflns_theta_min 2.01
_exptl_absorpt_coefficient_mu 0.230
_exptl_absorpt_correction_T_max 0.9773
_exptl_absorpt_correction_T_min 0.9641
_exptl_absorpt_correction_type multi-scan
_exptl_absorpt_process_details 'Bruker SADABS'
_exptl_crystal_colour silver
_exptl_crystal_density_diffrn 1.395
_exptl_crystal_density_meas ?
_exptl_crystal_density_method 'not measured'
_exptl_crystal_description block
_exptl_crystal_F_000 332
_exptl_crystal_size_max 0.16
_exptl_crystal_size_mid 0.12
_exptl_crystal_size_min 0.10
_refine_diff_density_max 0.481
_refine_diff_density_min -0.187
_refine_diff_density_rms 0.054
_refine_ls_extinction_method none
_refine_ls_goodness_of_fit_ref 1.073
_refine_ls_hydrogen_treatment refxyz
_refine_ls_matrix_type full
_refine_ls_number_parameters 199
_refine_ls_number_reflns 3744
_refine_ls_number_restraints 0
_refine_ls_restrained_S_all 1.073
_refine_ls_R_factor_all 0.0675
_refine_ls_R_factor_gt 0.0501
_refine_ls_shift/su_max 0.000
_refine_ls_shift/su_mean 0.000
_refine_ls_structure_factor_coef Fsqd
_refine_ls_weighting_details 'calc w=1/[\s^2^(Fo^2^)+(0.0778P)^2^+0.0543P] where P=(Fo^2^+2Fc^2^)/3'
_refine_ls_weighting_scheme calc
_refine_ls_wR_factor_gt 0.1288
_refine_ls_wR_factor_ref 0.1378
_reflns_number_gt 2828
_reflns_number_total 3744
_reflns_threshold_expression >2sigma(I)
_cod_data_source_file ao1c05570_si_002.cif
_cod_data_source_block 20190306_0m
_cod_depositor_comments
;
The following automatic conversions were performed:

data item '_symmetry_cell_setting' value 'Triclinic' was changed to
'triclinic' in accordance with the
/home/data/users/saulius/crontab/automatic-downloads/current/ACS/lib/dictionaries/cif_core.dic
dictionary named 'cif_core.dic' version 2.4.2 last updated on
2011-04-26.

data item '_exptl_crystal_density_meas' value 'none' was changed to
'?' -- the value is perceived as not measured.

Automatic conversion script
Id: cif_fix_values 7556 2019-12-06 15:28:31Z antanas 
;
_cod_original_sg_symbol_H-M P-1
_cod_database_code 4519311

loop_
_symmetry_equiv_pos_as_xyz
'x, y, z'
'-x, -y, -z'

loop_
_atom_site_label
_atom_site_type_symbol
_atom_site_fract_x
_atom_site_fract_y
_atom_site_fract_z
_atom_site_U_iso_or_equiv
_atom_site_adp_type
_atom_site_occupancy
_atom_site_symmetry_multiplicity
_atom_site_calc_flag
_atom_site_refinement_flags
_atom_site_disorder_assembly
_atom_site_disorder_group
S1 S 0.41757(5) 0.26101(5) 0.08897(4) 0.04031(16) Uani 1 1 d . . .
O1 O 0.42801(16) 0.40094(16) 0.11855(14) 0.0520(3) Uani 1 1 d . . .
O2 O 0.40760(15) 0.15337(15) 0.35593(12) 0.0501(3) Uani 1 1 d . . .
O3 O -0.11555(16) 0.66207(16) 0.25849(15) 0.0593(4) Uani 1 1 d . . .
N1 N 0.53692(17) 0.09377(17) 0.15812(14) 0.0423(3) Uani 1 1 d . . .
N2 N 0.61954(19) -0.08049(19) 0.35596(15) 0.0525(4) Uani 1 1 d . . .
H2A H 0.6148 -0.1101 0.4406 0.063 Uiso 1 1 calc R . .
H2B H 0.6922 -0.1420 0.3106 0.063 Uiso 1 1 calc R . .
N3 N 0.12994(18) 0.45497(18) 0.25779(16) 0.0488(4) Uani 1 1 d . . .
H3A H 0.2294 0.4143 0.2866 0.059 Uiso 1 1 calc R . .
C1 C 0.2062(2) 0.2735(2) 0.10773(17) 0.0389(4) Uani 1 1 d . . .
C2 C 0.0868(2) 0.3684(2) 0.18509(18) 0.0412(4) Uani 1 1 d . . .
C3 C -0.0744(2) 0.3696(2) 0.1919(2) 0.0551(5) Uani 1 1 d . . .
H3B H -0.1547 0.4294 0.2446 0.066 Uiso 1 1 calc R . .
C4 C -0.1172(3) 0.2834(3) 0.1217(3) 0.0640(6) Uani 1 1 d . . .
H4A H -0.2264 0.2877 0.1258 0.077 Uiso 1 1 calc R . .
C5 C -0.0006(3) 0.1919(3) 0.0463(2) 0.0617(6) Uani 1 1 d . . .
H5A H -0.0306 0.1345 -0.0009 0.074 Uiso 1 1 calc R . .
C6 C 0.1607(3) 0.1846(2) 0.0402(2) 0.0509(5) Uani 1 1 d . . .
H6A H 0.2404 0.1198 -0.0094 0.061 Uiso 1 1 calc R . .
C7 C 0.4717(3) 0.2632(3) -0.07903(19) 0.0568(5) Uani 1 1 d . . .
H7A H 0.5851 0.2566 -0.0953 0.085 Uiso 1 1 calc R . .
H7B H 0.4000 0.3605 -0.1323 0.085 Uiso 1 1 calc R . .
H7C H 0.4594 0.1737 -0.1010 0.085 Uiso 1 1 calc R . .
C8 C 0.5147(2) 0.0601(2) 0.29532(17) 0.0405(4) Uani 1 1 d . . .
C9 C 0.0313(2) 0.5958(2) 0.28724(18) 0.0445(4) Uani 1 1 d . . .
C10 C 0.1158(2) 0.6693(2) 0.3536(2) 0.0495(5) Uani 1 1 d . . .
C11 C 0.2381(3) 0.5803(3) 0.4440(2) 0.0686(6) Uani 1 1 d . . .
H11A H 0.2732 0.4695 0.4646 0.082 Uiso 1 1 calc R . .
C12 C 0.3086(3) 0.6570(4) 0.5043(3) 0.0836(8) Uani 1 1 d . . .
H12A H 0.3884 0.5974 0.5677 0.100 Uiso 1 1 calc R . .
C13 C 0.2611(4) 0.8207(4) 0.4708(3) 0.0842(8) Uani 1 1 d . . .
H13A H 0.3124 0.8710 0.5087 0.101 Uiso 1 1 calc R . .
C14 C 0.1388(4) 0.9094(3) 0.3819(3) 0.0818(8) Uani 1 1 d . . .
H14A H 0.1054 1.0201 0.3603 0.098 Uiso 1 1 calc R . .
C15 C 0.0657(3) 0.8349(3) 0.3247(2) 0.0652(6) Uani 1 1 d . . .
H15A H -0.0190 0.8959 0.2656 0.078 Uiso 1 1 calc R . .

loop_
_atom_site_aniso_label
_atom_site_aniso_U_11
_atom_site_aniso_U_22
_atom_site_aniso_U_33
_atom_site_aniso_U_23
_atom_site_aniso_U_13
_atom_site_aniso_U_12
S1 0.0410(3) 0.0382(3) 0.0394(3) -0.01089(18) 0.00069(17) -0.01085(19)
O1 0.0519(7) 0.0466(8) 0.0644(9) -0.0194(6) 0.0068(6) -0.0236(6)
O2 0.0450(7) 0.0493(8) 0.0407(7) -0.0154(6) -0.0027(5) 0.0037(6)
O3 0.0462(8) 0.0471(8) 0.0752(10) -0.0234(7) -0.0104(7) 0.0023(6)
N1 0.0393(8) 0.0434(8) 0.0389(8) -0.0139(6) -0.0018(6) -0.0060(6)
N2 0.0507(9) 0.0482(9) 0.0400(8) -0.0121(7) -0.0045(7) 0.0054(7)
N3 0.0349(8) 0.0464(9) 0.0665(10) -0.0298(8) -0.0046(7) -0.0044(7)
C1 0.0405(9) 0.0319(9) 0.0420(9) -0.0080(7) -0.0070(7) -0.0087(7)
C2 0.0374(9) 0.0334(9) 0.0500(10) -0.0111(7) -0.0076(7) -0.0066(7)
C3 0.0391(10) 0.0502(12) 0.0754(14) -0.0208(10) -0.0041(9) -0.0104(9)
C4 0.0473(11) 0.0617(14) 0.0896(17) -0.0145(12) -0.0140(11) -0.0248(11)
C5 0.0671(14) 0.0552(13) 0.0738(15) -0.0161(11) -0.0183(11) -0.0282(11)
C6 0.0601(12) 0.0434(11) 0.0529(11) -0.0171(8) -0.0059(9) -0.0173(9)
C7 0.0612(12) 0.0581(13) 0.0405(10) -0.0098(9) 0.0028(8) -0.0118(10)
C8 0.0357(9) 0.0425(10) 0.0396(9) -0.0132(7) -0.0049(7) -0.0062(7)
C9 0.0432(10) 0.0395(10) 0.0467(10) -0.0146(8) 0.0025(8) -0.0085(8)
C10 0.0479(10) 0.0501(11) 0.0533(11) -0.0244(9) 0.0084(8) -0.0156(9)
C11 0.0657(14) 0.0652(15) 0.0767(16) -0.0305(12) -0.0111(11) -0.0135(12)
C12 0.0696(16) 0.101(2) 0.0914(19) -0.0450(16) -0.0115(14) -0.0254(15)
C13 0.0851(19) 0.099(2) 0.100(2) -0.0615(18) 0.0185(16) -0.0494(18)
C14 0.101(2) 0.0644(16) 0.096(2) -0.0356(14) 0.0144(17) -0.0408(16)
C15 0.0749(15) 0.0494(12) 0.0742(15) -0.0223(11) 0.0024(12) -0.0217(11)

loop_
_atom_type_symbol
_atom_type_description
_atom_type_scat_dispersion_real
_atom_type_scat_dispersion_imag
_atom_type_scat_source
C C 0.0033 0.0016 'International Tables Vol C Tables 4.2.6.8 and 6.1.1.4'
H H 0.0000 0.0000 'International Tables Vol C Tables 4.2.6.8 and 6.1.1.4'
N N 0.0061 0.0033 'International Tables Vol C Tables 4.2.6.8 and 6.1.1.4'
O O 0.0106 0.0060 'International Tables Vol C Tables 4.2.6.8 and 6.1.1.4'
S S 0.1246 0.1234 'International Tables Vol C Tables 4.2.6.8 and 6.1.1.4'

loop_
_geom_angle_atom_site_label_1
_geom_angle_atom_site_label_2
_geom_angle_atom_site_label_3
_geom_angle
_geom_angle_site_symmetry_1
_geom_angle_site_symmetry_3
_geom_angle_publ_flag
O1 S1 N1 118.77(8) . . ?
O1 S1 C7 108.73(9) . . ?
N1 S1 C7 102.22(8) . . ?
O1 S1 C1 109.13(8) . . ?
N1 S1 C1 111.40(8) . . ?
C7 S1 C1 105.58(9) . . ?
C8 N1 S1 113.49(11) . . ?
C8 N2 H2A 120.0 . . ?
C8 N2 H2B 120.0 . . ?
H2A N2 H2B 120.0 . . ?
C9 N3 C2 126.73(15) . . ?
C9 N3 H3A 116.6 . . ?
C2 N3 H3A 116.6 . . ?
C6 C1 C2 119.79(16) . . ?
C6 C1 S1 117.08(13) . . ?
C2 C1 S1 123.12(13) . . ?
C3 C2 N3 120.64(16) . . ?
C3 C2 C1 118.17(16) . . ?
N3 C2 C1 121.15(15) . . ?
C4 C3 C2 120.90(19) . . ?
C4 C3 H3B 119.6 . . ?
C2 C3 H3B 119.6 . . ?
C5 C4 C3 120.6(2) . . ?
C5 C4 H4A 119.7 . . ?
C3 C4 H4A 119.7 . . ?
C4 C5 C6 120.03(19) . . ?
C4 C5 H5A 120.0 . . ?
C6 C5 H5A 120.0 . . ?
C5 C6 C1 120.51(18) . . ?
C5 C6 H6A 119.7 . . ?
C1 C6 H6A 119.7 . . ?
S1 C7 H7A 109.5 . . ?
S1 C7 H7B 109.5 . . ?
H7A C7 H7B 109.5 . . ?
S1 C7 H7C 109.5 . . ?
H7A C7 H7C 109.5 . . ?
H7B C7 H7C 109.5 . . ?
O2 C8 N2 122.63(16) . . ?
O2 C8 N1 123.30(16) . . ?
N2 C8 N1 114.07(14) . . ?
O3 C9 N3 123.21(17) . . ?
O3 C9 C10 121.73(16) . . ?
N3 C9 C10 115.02(16) . . ?
C11 C10 C15 119.0(2) . . ?
C11 C10 C9 122.72(19) . . ?
C15 C10 C9 118.3(2) . . ?
C10 C11 C12 119.6(2) . . ?
C10 C11 H11A 120.2 . . ?
C12 C11 H11A 120.2 . . ?
C13 C12 C11 120.4(3) . . ?
C13 C12 H12A 119.8 . . ?
C11 C12 H12A 119.8 . . ?
C14 C13 C12 120.0(2) . . ?
C14 C13 H13A 120.0 . . ?
C12 C13 H13A 120.0 . . ?
C15 C14 C13 119.8(3) . . ?
C15 C14 H14A 120.1 . . ?
C13 C14 H14A 120.1 . . ?
C14 C15 C10 121.1(3) . . ?
C14 C15 H15A 119.5 . . ?
C10 C15 H15A 119.5 . . ?

loop_
_geom_bond_atom_site_label_1
_geom_bond_atom_site_label_2
_geom_bond_distance
_geom_bond_site_symmetry_2
_geom_bond_publ_flag
S1 O1 1.4442(13) . ?
S1 N1 1.5528(15) . ?
S1 C7 1.7612(19) . ?
S1 C1 1.7843(18) . ?
O2 C8 1.241(2) . ?
O3 C9 1.226(2) . ?
N1 C8 1.397(2) . ?
N2 C8 1.328(2) . ?
N2 H2A 0.8600 . ?
N2 H2B 0.8600 . ?
N3 C9 1.352(2) . ?
N3 C2 1.402(2) . ?
N3 H3A 0.8600 . ?
C1 C6 1.393(2) . ?
C1 C2 1.403(2) . ?
C2 C3 1.389(3) . ?
C3 C4 1.380(3) . ?
C3 H3B 0.9300 . ?
C4 C5 1.363(3) . ?
C4 H4A 0.9300 . ?
C5 C6 1.370(3) . ?
C5 H5A 0.9300 . ?
C6 H6A 0.9300 . ?
C7 H7A 0.9600 . ?
C7 H7B 0.9600 . ?
C7 H7C 0.9600 . ?
C9 C10 1.492(3) . ?
C10 C11 1.377(3) . ?
C10 C15 1.391(3) . ?
C11 C12 1.387(3) . ?
C11 H11A 0.9300 . ?
C12 C13 1.377(4) . ?
C12 H12A 0.9300 . ?
C13 C14 1.368(4) . ?
C13 H13A 0.9300 . ?
C14 C15 1.367(3) . ?
C14 H14A 0.9300 . ?
C15 H15A 0.9300 . ?

loop_
_geom_hbond_atom_site_label_D
_geom_hbond_atom_site_label_H
_geom_hbond_atom_site_label_A
_geom_hbond_distance_DH
_geom_hbond_distance_HA
_geom_hbond_distance_DA
_geom_hbond_angle_DHA
_geom_hbond_site_symmetry_A
N2 H2A O2 0.86 2.07 2.9215(19) 173.4 2_656
N2 H2B O3 0.86 2.09 2.922(2) 162.2 1_645
N3 H3A O1 0.86 2.30 2.7459(19) 112.4 .
N3 H3A O2 0.86 2.31 2.961(2) 132.4 .

loop_
_geom_torsion_atom_site_label_1
_geom_torsion_atom_site_label_2
_geom_torsion_atom_site_label_3
_geom_torsion_atom_site_label_4
_geom_torsion
_geom_torsion_site_symmetry_1
_geom_torsion_site_symmetry_2
_geom_torsion_site_symmetry_3
_geom_torsion_site_symmetry_4
_geom_torsion_publ_flag
O1 S1 N1 C8 62.25(15) . . . . ?
C7 S1 N1 C8 -178.17(13) . . . . ?
C1 S1 N1 C8 -65.83(14) . . . . ?
O1 S1 C1 C6 157.40(14) . . . . ?
N1 S1 C1 C6 -69.51(16) . . . . ?
C7 S1 C1 C6 40.68(17) . . . . ?
O1 S1 C1 C2 -21.97(18) . . . . ?
N1 S1 C1 C2 111.12(16) . . . . ?
C7 S1 C1 C2 -138.69(16) . . . . ?
C9 N3 C2 C3 -33.6(3) . . . . ?
C9 N3 C2 C1 148.94(19) . . . . ?
C6 C1 C2 C3 0.3(3) . . . . ?
S1 C1 C2 C3 179.62(15) . . . . ?
C6 C1 C2 N3 177.82(17) . . . . ?
S1 C1 C2 N3 -2.8(3) . . . . ?
N3 C2 C3 C4 -179.33(19) . . . . ?
C1 C2 C3 C4 -1.8(3) . . . . ?
C2 C3 C4 C5 1.5(4) . . . . ?
C3 C4 C5 C6 0.2(4) . . . . ?
C4 C5 C6 C1 -1.7(3) . . . . ?
C2 C1 C6 C5 1.5(3) . . . . ?
S1 C1 C6 C5 -177.92(16) . . . . ?
S1 N1 C8 O2 1.4(2) . . . . ?
S1 N1 C8 N2 -177.98(13) . . . . ?
C2 N3 C9 O3 4.1(3) . . . . ?
C2 N3 C9 C10 -173.65(17) . . . . ?
O3 C9 C10 C11 145.9(2) . . . . ?
N3 C9 C10 C11 -36.3(3) . . . . ?
O3 C9 C10 C15 -32.6(3) . . . . ?
N3 C9 C10 C15 145.24(19) . . . . ?
C15 C10 C11 C12 0.0(3) . . . . ?
C9 C10 C11 C12 -178.5(2) . . . . ?
C10 C11 C12 C13 -2.3(4) . . . . ?
C11 C12 C13 C14 2.8(4) . . . . ?
C12 C13 C14 C15 -1.1(4) . . . . ?
C13 C14 C15 C10 -1.2(4) . . . . ?
C11 C10 C15 C14 1.8(3) . . . . ?
C9 C10 C15 C14 -179.7(2) . . . . ?
